data_7703752
loop_
_publ_author_name
'B\'arta, Ond\<rej'
'Gyepes, R\'obert'
'C\'isa\<rov\'a, Ivana'
'Alemayehu, Adam'
'\<St\<epni\<cka, Petr'

_publ_section_title
;
 Synthesis and study of Fe \\rightarrow Pd interactions in unsymmetric
 Pd(ii) complexes with phosphinoferrocene guanidine ligands.
;
_journal_issue 14
_journal_name_full 'Dalton transactions (Cambridge, England : 2003)'
_journal_page_first 4225
_journal_page_last 4229
_journal_paper_doi 10.1039/d0dt00812e
_journal_volume 49
_journal_year 2020
_chemical_formula_moiety 'C35 H42 Cl Fe N3 P Pd, F6 Sb'
_chemical_formula_sum 'C35 H42 Cl F6 Fe N3 P Pd Sb'
_chemical_formula_weight 969.13
_space_group_crystal_system monoclinic
_space_group_IT_number 4
_space_group_name_Hall 'P 2yb'
_space_group_name_H-M_alt 'P 1 21 1'
_atom_sites_solution_hydrogens mixed
_atom_sites_solution_primary direct
_atom_sites_solution_secondary difmap
_audit_creation_method SHELXL-2014/7
_audit_update_record
;
2020-02-22 deposited with the CCDC.	2020-03-16 downloaded from the CCDC.
;
_cell_angle_alpha 90
_cell_angle_beta 103.169(2)
_cell_angle_gamma 90
_cell_formula_units_Z 2
_cell_length_a 10.5019(6)
_cell_length_b 10.3649(6)
_cell_length_c 17.1490(9)
_cell_measurement_reflns_used 9573
_cell_measurement_temperature 120(2)
_cell_measurement_theta_max 27.49
_cell_measurement_theta_min 2.31
_cell_volume 1817.60(18)
_computing_cell_refinement 'SAINT V8.40A (Bruker Nano, Inc., 2019)'
_computing_data_collection 'Bruker Instrument Service vV6.2.12'
_computing_data_reduction 'SAINT V8.40A (Bruker Nano, Inc., 2019)'
_computing_molecular_graphics 'PLATON (Spek, 2017)'
_computing_publication_material 'PLATON (Spek, 2017)'
_computing_structure_refinement 'SHELXL-2014/7 (Sheldrick, 2014)'
_computing_structure_solution 'SHELXT 2014/5 (Sheldrick, 2014)'
_diffrn_ambient_temperature 120(2)
_diffrn_measured_fraction_theta_full 0.997
_diffrn_measured_fraction_theta_max 0.995
_diffrn_measurement_device_type 'Bruker D8 VENTURE Kappa Duo PHOTON 100 CMOS'
_diffrn_measurement_method '\f and \w scans'
_diffrn_radiation_monochromator 'Quazar Mo multilayer optic'
_diffrn_radiation_source 'I\mS micro-focus sealed tube'
_diffrn_radiation_type MoK\a
_diffrn_radiation_wavelength 0.71073
_diffrn_reflns_av_R_equivalents 0.0145
_diffrn_reflns_av_unetI/netI 0.0146
_diffrn_reflns_Laue_measured_fraction_full 0.997
_diffrn_reflns_Laue_measured_fraction_max 0.995
_diffrn_reflns_limit_h_max 12
_diffrn_reflns_limit_h_min -13
_diffrn_reflns_limit_k_max 13
_diffrn_reflns_limit_k_min -13
_diffrn_reflns_limit_l_max 22
_diffrn_reflns_limit_l_min -21
_diffrn_reflns_number 31988
_diffrn_reflns_point_group_measured_fraction_full 0.998
_diffrn_reflns_point_group_measured_fraction_max 0.996
_diffrn_reflns_theta_full 25.242
_diffrn_reflns_theta_max 27.498
_diffrn_reflns_theta_min 1.992
_exptl_absorpt_coefficient_mu 1.800
_exptl_absorpt_correction_T_max 0.79
_exptl_absorpt_correction_T_min 0.65
_exptl_absorpt_correction_type multi-scan
_exptl_absorpt_process_details 'SADABS-2016/2 - Bruker AXS'
_exptl_crystal_colour red
_exptl_crystal_density_diffrn 1.771
_exptl_crystal_description prism
_exptl_crystal_F_000 964
_exptl_crystal_size_max 0.24
_exptl_crystal_size_mid 0.23
_exptl_crystal_size_min 0.14
_refine_diff_density_max 0.416
_refine_diff_density_min -0.446
_refine_diff_density_rms 0.043
_refine_ls_abs_structure_details
;
 Refined as an inversion twin.
;
_refine_ls_abs_structure_Flack 0.122(9)
_refine_ls_extinction_method none
_refine_ls_goodness_of_fit_ref 1.066
_refine_ls_hydrogen_treatment constr
_refine_ls_matrix_type full
_refine_ls_number_parameters 443
_refine_ls_number_reflns 8246
_refine_ls_number_restraints 1
_refine_ls_restrained_S_all 1.066
_refine_ls_R_factor_all 0.0126
_refine_ls_R_factor_gt 0.0124
_refine_ls_shift/su_max 0.002
_refine_ls_shift/su_mean 0.000
_refine_ls_structure_factor_coef Fsqd
_refine_ls_weighting_details 'w=1/[\s^2^(Fo^2^)+(0.0150P)^2^+0.6061P] where P=(Fo^2^+2Fc^2^)/3'
_refine_ls_weighting_scheme calc
_refine_ls_wR_factor_gt 0.0312
_refine_ls_wR_factor_ref 0.0317
_reflns_Friedel_coverage 0.897
_reflns_Friedel_fraction_full 0.999
_reflns_Friedel_fraction_max 0.997
_reflns_number_gt 8207
_reflns_number_total 8246
_reflns_threshold_expression 'I > 2\s(I)'
_cod_data_source_file d0dt00812e3.cif
_cod_data_source_block ob215
_cod_depositor_comments
;
The following automatic conversions were performed:

data name '__diffrn_radiation_source' was replaced with
'_diffrn_radiation_source'.

Automatic conversion script
Id: cif_correct_tags 7550 2019-12-06 10:49:48Z antanas 

 Adding full bibliography for 7703751--7703757.cif.
;
_cod_original_sg_symbol_H-M 'P 21'
_cod_database_code 7703752
_shelx_shelxl_version_number 2014/7
_shelx_space_group_comment
;
The symmetry employed for this shelxl refinement is uniquely defined
by the following loop, which should always be used as a source of
symmetry information in preference to the above space-group names.
They are only intended as comments.
;
_shelx_estimated_absorpt_t_min 0.672
_shelx_estimated_absorpt_t_max 0.787

loop_
_space_group_symop_operation_xyz
'x, y, z'
'-x, y+1/2, -z'

loop_
_atom_site_label
_atom_site_type_symbol
_atom_site_fract_x
_atom_site_fract_y
_atom_site_fract_z
_atom_site_U_iso_or_equiv
_atom_site_adp_type
_atom_site_occupancy
_atom_site_site_symmetry_order
_atom_site_calc_flag
_atom_site_refinement_flags_posn
_atom_site_refinement_flags_adp
_atom_site_refinement_flags_occupancy
_atom_site_disorder_assembly
_atom_site_disorder_group
Pd Pd 0.51804(2) 0.56133(2) 0.28302(2) 0.01379(4) Uani 1 1 d . . . . .
Cl Cl 0.67249(5) 0.51915(6) 0.40158(3) 0.02266(11) Uani 1 1 d . . . . .
Fe Fe 0.34080(3) 0.59510(3) 0.13586(2) 0.01402(6) Uani 1 1 d . . . . .
P P 0.65952(5) 0.56572(6) 0.20753(3) 0.01389(10) Uani 1 1 d . . . . .
N1 N 0.34604(16) 0.5614(2) 0.32055(10) 0.0182(3) Uani 1 1 d . . . . .
N2 N 0.39466(19) 0.4702(2) 0.44574(11) 0.0193(4) Uani 1 1 d . . . . .
H2N H 0.4741 0.4729 0.4374 0.023 Uiso 1 1 d R U . . .
N3 N 0.17599(19) 0.4872(2) 0.37784(12) 0.0203(4) Uani 1 1 d . . . . .
H3N H 0.1286 0.5108 0.3325 0.024 Uiso 1 1 d R U . . .
C1 C 0.53587(18) 0.5949(2) 0.12002(12) 0.0157(4) Uani 1 1 d . . . . .
C2 C 0.4728(2) 0.7171(2) 0.09825(14) 0.0184(4) Uani 1 1 d . . . . .
H2 H 0.4999 0.7983 0.1220 0.022 Uiso 1 1 calc R U . . .
C3 C 0.3629(2) 0.6941(2) 0.03498(14) 0.0210(5) Uani 1 1 d . . . . .
H3 H 0.3047 0.7578 0.0074 0.025 Uiso 1 1 calc R U . . .
C4 C 0.3544(2) 0.5584(3) 0.01960(12) 0.0211(4) Uani 1 1 d . . . . .
H4 H 0.2890 0.5168 -0.0198 0.025 Uiso 1 1 calc R U . . .
C5 C 0.4595(2) 0.4961(2) 0.07277(14) 0.0189(4) Uani 1 1 d . . . . .
H5 H 0.4762 0.4059 0.0764 0.023 Uiso 1 1 calc R U . . .
C6 C 0.26990(19) 0.5731(2) 0.24329(12) 0.0175(4) Uani 1 1 d . . . . .
C7 C 0.2320(2) 0.6939(2) 0.20406(15) 0.0215(5) Uani 1 1 d . . . . .
H7 H 0.2541 0.7772 0.2260 0.026 Uiso 1 1 calc R U . . .
C8 C 0.1558(2) 0.6662(3) 0.12670(16) 0.0246(5) Uani 1 1 d . . . . .
H8 H 0.1142 0.7280 0.0884 0.029 Uiso 1 1 calc R U . . .
C9 C 0.1521(2) 0.5301(3) 0.11608(16) 0.0246(5) Uani 1 1 d . . . . .
H9 H 0.1077 0.4858 0.0692 0.029 Uiso 1 1 calc R U . . .
C10 C 0.2253(2) 0.4712(2) 0.18671(15) 0.0208(5) Uani 1 1 d . . . . .
H10 H 0.2417 0.3815 0.1951 0.025 Uiso 1 1 calc R U . . .
C11 C 0.7410(2) 0.4180(2) 0.19185(13) 0.0151(4) Uani 1 1 d . . . . .
C12 C 0.6827(2) 0.3005(2) 0.20271(14) 0.0190(4) Uani 1 1 d . . . . .
H12 H 0.6042 0.2989 0.2214 0.023 Uiso 1 1 calc R U . . .
C13 C 0.7397(2) 0.1860(2) 0.18615(15) 0.0227(5) Uani 1 1 d . . . . .
H13 H 0.7001 0.1058 0.1931 0.027 Uiso 1 1 calc R U . . .
C14 C 0.8552(2) 0.1892(2) 0.15938(14) 0.0211(5) Uani 1 1 d . . . . .
H14 H 0.8945 0.1108 0.1483 0.025 Uiso 1 1 calc R U . . .
C15 C 0.9129(2) 0.3056(2) 0.14879(16) 0.0219(5) Uani 1 1 d . . . . .
H15 H 0.9915 0.3069 0.1302 0.026 Uiso 1 1 calc R U . . .
C16 C 0.8569(2) 0.4205(2) 0.16519(15) 0.0187(4) Uani 1 1 d . . . . .
H16 H 0.8971 0.5005 0.1583 0.022 Uiso 1 1 calc R U . . .
C17 C 0.7790(2) 0.6932(2) 0.21841(14) 0.0163(4) Uani 1 1 d . . . . .
C18 C 0.8031(2) 0.7562(2) 0.15163(14) 0.0180(4) Uani 1 1 d . . . . .
H18 H 0.7517 0.7370 0.0998 0.022 Uiso 1 1 calc R U . . .
C19 C 0.9022(2) 0.8469(2) 0.16065(16) 0.0213(5) Uani 1 1 d . . . . .
H19 H 0.9189 0.8894 0.1149 0.026 Uiso 1 1 calc R U . . .
C20 C 0.9771(2) 0.8762(2) 0.23625(16) 0.0236(5) Uani 1 1 d . . . . .
H20 H 1.0448 0.9387 0.2423 0.028 Uiso 1 1 calc R U . . .
C21 C 0.9530(3) 0.8140(3) 0.30290(16) 0.0270(5) Uani 1 1 d . . . . .
H21 H 1.0046 0.8340 0.3546 0.032 Uiso 1 1 calc R U . . .
C22 C 0.8536(2) 0.7223(2) 0.29471(15) 0.0227(5) Uani 1 1 d . . . . .
H22 H 0.8369 0.6801 0.3405 0.027 Uiso 1 1 calc R U . . .
C23 C 0.3054(2) 0.5057(2) 0.37990(13) 0.0172(4) Uani 1 1 d . . . . .
C24 C 0.3838(2) 0.5006(2) 0.52824(13) 0.0180(4) Uani 1 1 d . . . . .
H24 H 0.2891 0.5106 0.5285 0.022 Uiso 1 1 calc R U . . .
C25 C 0.4403(3) 0.3909(3) 0.58423(15) 0.0260(5) Uani 1 1 d . . . . .
H25A H 0.5316 0.3743 0.5806 0.031 Uiso 1 1 calc R U . . .
H25B H 0.3889 0.3113 0.5679 0.031 Uiso 1 1 calc R U . . .
C26 C 0.4373(3) 0.4245(3) 0.67073(15) 0.0309(6) Uani 1 1 d . . . . .
H26A H 0.3454 0.4324 0.6754 0.037 Uiso 1 1 calc R U . . .
H26B H 0.4788 0.3540 0.7067 0.037 Uiso 1 1 calc R U . . .
C27 C 0.5090(2) 0.5502(3) 0.69673(14) 0.0304(5) Uani 1 1 d . . . . .
H27A H 0.5022 0.5715 0.7519 0.036 Uiso 1 1 calc R U . . .
H27B H 0.6027 0.5398 0.6969 0.036 Uiso 1 1 calc R U . . .
C28 C 0.4521(3) 0.6591(3) 0.64109(15) 0.0272(5) Uani 1 1 d . . . . .
H28A H 0.5032 0.7387 0.6577 0.033 Uiso 1 1 calc R U . . .
H28B H 0.3609 0.6752 0.6452 0.033 Uiso 1 1 calc R U . . .
C29 C 0.4536(3) 0.6280(2) 0.55424(15) 0.0242(5) Uani 1 1 d . . . . .
H29A H 0.4098 0.6983 0.5190 0.029 Uiso 1 1 calc R U . . .
H29B H 0.5451 0.6224 0.5486 0.029 Uiso 1 1 calc R U . . .
C30 C 0.1307(2) 0.3683(2) 0.41074(13) 0.0199(4) Uani 1 1 d . . . . .
H30 H 0.1808 0.3584 0.4674 0.024 Uiso 1 1 calc R U . . .
C31 C -0.0138(2) 0.3827(3) 0.41078(16) 0.0258(5) Uani 1 1 d . . . . .
H31A H -0.0651 0.3960 0.3553 0.031 Uiso 1 1 calc R U . . .
H31B H -0.0263 0.4590 0.4429 0.031 Uiso 1 1 calc R U . . .
C32 C -0.0626(3) 0.2618(3) 0.44598(17) 0.0315(6) Uani 1 1 d . . . . .
H32A H -0.0170 0.2536 0.5030 0.038 Uiso 1 1 calc R U . . .
H32B H -0.1573 0.2705 0.4433 0.038 Uiso 1 1 calc R U . . .
C33 C -0.0388(3) 0.1406(3) 0.40116(17) 0.0304(6) Uani 1 1 d . . . . .
H33A H -0.0919 0.1443 0.3455 0.036 Uiso 1 1 calc R U . . .
H33B H -0.0666 0.0639 0.4274 0.036 Uiso 1 1 calc R U . . .
C34 C 0.1062(3) 0.1279(3) 0.39997(17) 0.0302(6) Uani 1 1 d . . . . .
H34A H 0.1584 0.1149 0.4552 0.036 Uiso 1 1 calc R U . . .
H34B H 0.1187 0.0516 0.3678 0.036 Uiso 1 1 calc R U . . .
C35 C 0.1539(3) 0.2484(3) 0.36430(16) 0.0252(5) Uani 1 1 d . . . . .
H35A H 0.2484 0.2400 0.3661 0.030 Uiso 1 1 calc R U . . .
H35B H 0.1069 0.2573 0.3076 0.030 Uiso 1 1 calc R U . . .
Sb Sb 0.76950(2) 0.59522(2) -0.08394(2) 0.01652(4) Uani 1 1 d . . . . .
F1 F 0.6164(2) 0.6910(2) -0.11487(12) 0.0497(5) Uani 1 1 d . . . . .
F2 F 0.8178(2) 0.6432(2) -0.17837(10) 0.0461(5) Uani 1 1 d . . . . .
F3 F 0.8548(2) 0.74092(19) -0.03187(11) 0.0469(5) Uani 1 1 d . . . . .
F4 F 0.72200(18) 0.54540(17) 0.00991(9) 0.0380(4) Uani 1 1 d . . . . .
F5 F 0.68698(18) 0.44902(15) -0.13543(10) 0.0341(4) Uani 1 1 d . . . . .
F6 F 0.92492(19) 0.5018(3) -0.05237(13) 0.0636(7) Uani 1 1 d . . . . .

loop_
_atom_site_aniso_label
_atom_site_aniso_U_11
_atom_site_aniso_U_22
_atom_site_aniso_U_33
_atom_site_aniso_U_23
_atom_site_aniso_U_13
_atom_site_aniso_U_12
Pd 0.01211(7) 0.01686(8) 0.01282(7) -0.00091(5) 0.00371(5) -0.00083(5)
Cl 0.0143(2) 0.0363(3) 0.0167(2) 0.0027(2) 0.00217(19) -0.0003(2)
Fe 0.01303(12) 0.01502(13) 0.01401(12) 0.00071(12) 0.00307(10) 0.00073(11)
P 0.0133(2) 0.0140(2) 0.0150(2) -0.0005(2) 0.00460(17) 0.0000(2)
N1 0.0131(7) 0.0259(9) 0.0161(8) 0.0009(8) 0.0045(6) -0.0010(7)
N2 0.0129(8) 0.0320(11) 0.0135(9) -0.0011(8) 0.0041(7) -0.0002(8)
N3 0.0139(9) 0.0281(11) 0.0189(9) 0.0033(8) 0.0037(7) -0.0004(8)
C1 0.0151(8) 0.0175(9) 0.0161(9) 0.0008(9) 0.0068(7) 0.0008(8)
C2 0.0182(10) 0.0180(10) 0.0204(11) 0.0037(8) 0.0076(9) 0.0009(8)
C3 0.0222(11) 0.0251(12) 0.0171(11) 0.0055(9) 0.0072(9) 0.0037(9)
C4 0.0211(10) 0.0285(12) 0.0133(9) -0.0018(9) 0.0032(8) 0.0008(10)
C5 0.0208(11) 0.0195(11) 0.0178(10) -0.0035(8) 0.0071(9) 0.0027(8)
C6 0.0126(8) 0.0247(12) 0.0166(9) 0.0012(9) 0.0060(7) 0.0006(9)
C7 0.0185(11) 0.0243(12) 0.0241(12) 0.0017(9) 0.0102(9) 0.0057(9)
C8 0.0148(11) 0.0355(14) 0.0240(13) 0.0082(10) 0.0058(9) 0.0084(10)
C9 0.0145(10) 0.0388(14) 0.0195(10) 0.0022(10) 0.0023(8) -0.0054(9)
C10 0.0183(11) 0.0228(11) 0.0217(12) 0.0024(9) 0.0054(9) -0.0050(9)
C11 0.0155(10) 0.0156(10) 0.0130(10) 0.0012(8) 0.0012(8) 0.0012(8)
C12 0.0198(11) 0.0180(10) 0.0197(11) 0.0019(8) 0.0055(9) -0.0016(8)
C13 0.0270(12) 0.0160(10) 0.0243(11) 0.0014(9) 0.0040(9) -0.0030(9)
C14 0.0225(11) 0.0168(10) 0.0217(11) -0.0008(9) 0.0002(9) 0.0052(9)
C15 0.0156(11) 0.0232(11) 0.0274(13) -0.0014(9) 0.0057(9) 0.0026(9)
C16 0.0148(10) 0.0171(11) 0.0241(11) 0.0010(9) 0.0045(9) -0.0003(8)
C17 0.0158(10) 0.0138(9) 0.0206(11) -0.0016(8) 0.0066(8) 0.0006(8)
C18 0.0190(11) 0.0155(10) 0.0206(11) -0.0006(8) 0.0066(9) 0.0016(8)
C19 0.0234(12) 0.0152(10) 0.0282(12) 0.0009(9) 0.0121(10) 0.0006(9)
C20 0.0193(11) 0.0183(11) 0.0333(13) -0.0008(10) 0.0063(10) -0.0039(8)
C21 0.0255(12) 0.0259(12) 0.0263(12) -0.0007(10) -0.0007(10) -0.0061(10)
C22 0.0238(12) 0.0216(11) 0.0226(11) 0.0006(9) 0.0051(9) -0.0038(9)
C23 0.0167(10) 0.0205(10) 0.0159(10) -0.0030(8) 0.0069(8) -0.0002(8)
C24 0.0166(10) 0.0243(11) 0.0138(10) -0.0021(8) 0.0052(8) -0.0006(8)
C25 0.0366(14) 0.0210(11) 0.0212(12) 0.0009(9) 0.0086(10) 0.0021(10)
C26 0.0416(15) 0.0339(14) 0.0173(11) 0.0066(10) 0.0071(11) 0.0061(12)
C27 0.0253(11) 0.0455(15) 0.0180(10) -0.0060(11) 0.0002(9) 0.0031(11)
C28 0.0281(12) 0.0286(13) 0.0253(13) -0.0094(10) 0.0070(10) -0.0047(10)
C29 0.0283(12) 0.0238(13) 0.0222(11) -0.0002(9) 0.0089(9) -0.0054(9)
C30 0.0152(10) 0.0290(12) 0.0150(10) 0.0024(9) 0.0026(8) -0.0042(9)
C31 0.0177(11) 0.0334(13) 0.0283(12) -0.0013(10) 0.0095(10) -0.0016(10)
C32 0.0235(12) 0.0436(16) 0.0296(13) 0.0019(12) 0.0110(10) -0.0096(11)
C33 0.0271(12) 0.0346(14) 0.0269(13) 0.0029(11) 0.0007(10) -0.0105(11)
C34 0.0278(12) 0.0291(14) 0.0310(13) 0.0009(10) 0.0011(10) -0.0029(10)
C35 0.0213(12) 0.0303(13) 0.0244(12) 0.0006(10) 0.0062(10) 0.0001(10)
Sb 0.01678(6) 0.01743(7) 0.01576(6) -0.00117(5) 0.00457(5) -0.00172(5)
F1 0.0450(11) 0.0430(11) 0.0526(12) -0.0073(9) -0.0065(9) 0.0250(9)
F2 0.0600(11) 0.0601(12) 0.0220(8) -0.0051(8) 0.0173(8) -0.0351(10)
F3 0.0650(13) 0.0477(11) 0.0306(9) -0.0155(8) 0.0160(9) -0.0375(10)
F4 0.0576(10) 0.0376(9) 0.0244(7) -0.0013(7) 0.0213(7) -0.0121(8)
F5 0.0528(10) 0.0194(7) 0.0291(8) -0.0036(6) 0.0074(7) -0.0109(7)
F6 0.0359(10) 0.1070(19) 0.0417(11) -0.0176(12) -0.0041(8) 0.0406(12)

loop_
_atom_type_symbol
_atom_type_description
_atom_type_scat_dispersion_real
_atom_type_scat_dispersion_imag
_atom_type_scat_source
C C 0.0033 0.0016 'International Tables Vol C Tables 4.2.6.8 and 6.1.1.4'
H H 0.0000 0.0000 'International Tables Vol C Tables 4.2.6.8 and 6.1.1.4'
Cl Cl 0.1484 0.1585 'International Tables Vol C Tables 4.2.6.8 and 6.1.1.4'
F F 0.0171 0.0103 'International Tables Vol C Tables 4.2.6.8 and 6.1.1.4'
Fe Fe 0.3463 0.8444 'International Tables Vol C Tables 4.2.6.8 and 6.1.1.4'
N N 0.0061 0.0033 'International Tables Vol C Tables 4.2.6.8 and 6.1.1.4'
P P 0.1023 0.0942 'International Tables Vol C Tables 4.2.6.8 and 6.1.1.4'
Pd Pd -0.9988 1.0072 'International Tables Vol C Tables 4.2.6.8 and 6.1.1.4'
Sb Sb -0.5866 1.5461 'International Tables Vol C Tables 4.2.6.8 and 6.1.1.4'

loop_
_geom_angle_atom_site_label_1
_geom_angle_atom_site_label_2
_geom_angle_atom_site_label_3
_geom_angle
_geom_angle_site_symmetry_1
_geom_angle_site_symmetry_3
_geom_angle_publ_flag
N1 Pd P 162.46(5) . . ?
N1 Pd Cl 102.33(5) . . ?
P Pd Cl 95.09(2) . . ?
N1 Pd C6 33.04(6) . . ?
P Pd C6 129.42(5) . . ?
Cl Pd C6 135.13(5) . . ?
N1 Pd Fe 80.24(5) . . ?
P Pd Fe 82.251(15) . . ?
Cl Pd Fe 175.516(18) . . ?
C6 Pd Fe 47.23(5) . . ?
C9 Fe C8 40.62(10) . . ?
C9 Fe C4 93.25(10) . . ?
C8 Fe C4 105.35(10) . . ?
C9 Fe C3 108.27(10) . . ?
C8 Fe C3 92.44(10) . . ?
C4 Fe C3 40.45(10) . . ?
C9 Fe C7 67.69(11) . . ?
C8 Fe C7 40.02(10) . . ?
C4 Fe C7 143.17(10) . . ?
C3 Fe C7 113.99(10) . . ?
C9 Fe C2 146.66(10) . . ?
C8 Fe C2 116.32(10) . . ?
C4 Fe C2 67.43(10) . . ?
C3 Fe C2 39.76(9) . . ?
C7 Fe C2 111.36(10) . . ?
C9 Fe C10 40.03(10) . . ?
C8 Fe C10 67.83(10) . . ?
C4 Fe C10 117.64(10) . . ?
C3 Fe C10 147.16(10) . . ?
C7 Fe C10 67.82(10) . . ?
C2 Fe C10 173.06(10) . . ?
C9 Fe C5 114.87(10) . . ?
C8 Fe C5 143.25(10) . . ?
C4 Fe C5 39.81(9) . . ?
C3 Fe C5 67.54(9) . . ?
C7 Fe C5 176.73(10) . . ?
C2 Fe C5 67.78(9) . . ?
C10 Fe C5 112.63(10) . . ?
C9 Fe C1 154.52(10) . . ?
C8 Fe C1 156.07(10) . . ?
C4 Fe C1 66.19(8) . . ?
C3 Fe C1 66.36(9) . . ?
C7 Fe C1 137.76(10) . . ?
C2 Fe C1 39.95(9) . . ?
C10 Fe C1 136.10(9) . . ?
C5 Fe C1 39.65(9) . . ?
C9 Fe C6 66.17(9) . . ?
C8 Fe C6 66.22(9) . . ?
C4 Fe C6 157.00(9) . . ?
C3 Fe C6 153.55(10) . . ?
C7 Fe C6 39.56(9) . . ?
C2 Fe C6 135.54(9) . . ?
C10 Fe C6 39.64(9) . . ?
C5 Fe C6 138.86(9) . . ?
C1 Fe C6 129.85(8) . . ?
C9 Fe Pd 121.92(8) . . ?
C8 Fe Pd 122.59(8) . . ?
C4 Fe Pd 132.05(6) . . ?
C3 Fe Pd 129.66(7) . . ?
C7 Fe Pd 83.80(7) . . ?
C2 Fe Pd 90.14(7) . . ?
C10 Fe Pd 82.92(7) . . ?
C5 Fe Pd 93.02(7) . . ?
C1 Fe Pd 69.67(5) . . ?
C6 Fe Pd 60.18(5) . . ?
C1 P C17 108.74(11) . . ?
C1 P C11 107.42(10) . . ?
C17 P C11 107.16(10) . . ?
C1 P Pd 92.25(6) . . ?
C17 P Pd 120.39(8) . . ?
C11 P Pd 118.75(7) . . ?
C23 N1 C6 123.77(18) . . ?
C23 N1 Pd 134.68(15) . . ?
C6 N1 Pd 93.30(12) . . ?
C23 N2 C24 123.65(19) . . ?
C23 N2 H2N 111.2 . . ?
C24 N2 H2N 115.6 . . ?
C23 N3 C30 120.8(2) . . ?
C23 N3 H3N 110.7 . . ?
C30 N3 H3N 114.4 . . ?
C5 C1 C2 108.50(19) . . ?
C5 C1 P 124.39(18) . . ?
C2 C1 P 125.09(17) . . ?
C5 C1 Fe 69.01(12) . . ?
C2 C1 Fe 68.41(12) . . ?
P C1 Fe 115.67(10) . . ?
C3 C2 C1 107.3(2) . . ?
C3 C2 Fe 69.56(13) . . ?
C1 C2 Fe 71.64(12) . . ?
C3 C2 H2 126.3 . . ?
C1 C2 H2 126.3 . . ?
Fe C2 H2 124.1 . . ?
C2 C3 C4 108.3(2) . . ?
C2 C3 Fe 70.68(13) . . ?
C4 C3 Fe 69.66(13) . . ?
C2 C3 H3 125.9 . . ?
C4 C3 H3 125.9 . . ?
Fe C3 H3 125.4 . . ?
C5 C4 C3 108.8(2) . . ?
C5 C4 Fe 71.22(12) . . ?
C3 C4 Fe 69.89(13) . . ?
C5 C4 H4 125.6 . . ?
C3 C4 H4 125.6 . . ?
Fe C4 H4 124.9 . . ?
C4 C5 C1 107.0(2) . . ?
C4 C5 Fe 68.97(12) . . ?
C1 C5 Fe 71.34(12) . . ?
C4 C5 H5 126.5 . . ?
C1 C5 H5 126.5 . . ?
Fe C5 H5 124.8 . . ?
N1 C6 C7 124.2(2) . . ?
N1 C6 C10 127.4(2) . . ?
C7 C6 C10 108.17(19) . . ?
N1 C6 Fe 126.18(13) . . ?
C7 C6 Fe 67.59(12) . . ?
C10 C6 Fe 67.87(12) . . ?
N1 C6 Pd 53.67(9) . . ?
C7 C6 Pd 109.00(15) . . ?
C10 C6 Pd 107.58(15) . . ?
Fe C6 Pd 72.59(6) . . ?
C8 C7 C6 107.5(2) . . ?
C8 C7 Fe 68.81(14) . . ?
C6 C7 Fe 72.85(13) . . ?
C8 C7 H7 126.3 . . ?
C6 C7 H7 126.3 . . ?
Fe C7 H7 123.7 . . ?
C7 C8 C9 108.3(2) . . ?
C7 C8 Fe 71.16(14) . . ?
C9 C8 Fe 69.59(15) . . ?
C7 C8 H8 125.8 . . ?
C9 C8 H8 125.8 . . ?
Fe C8 H8 125.0 . . ?
C10 C9 C8 108.9(3) . . ?
C10 C9 Fe 71.58(14) . . ?
C8 C9 Fe 69.79(15) . . ?
C10 C9 H9 125.5 . . ?
C8 C9 H9 125.5 . . ?
Fe C9 H9 124.7 . . ?
C9 C10 C6 106.9(2) . . ?
C9 C10 Fe 68.39(14) . . ?
C6 C10 Fe 72.48(13) . . ?
C9 C10 H10 126.6 . . ?
C6 C10 H10 126.6 . . ?
Fe C10 H10 124.2 . . ?
C16 C11 C12 120.2(2) . . ?
C16 C11 P 120.80(17) . . ?
C12 C11 P 118.93(17) . . ?
C13 C12 C11 119.8(2) . . ?
C13 C12 H12 120.1 . . ?
C11 C12 H12 120.1 . . ?
C12 C13 C14 119.8(2) . . ?
C12 C13 H13 120.1 . . ?
C14 C13 H13 120.1 . . ?
C15 C14 C13 120.4(2) . . ?
C15 C14 H14 119.8 . . ?
C13 C14 H14 119.8 . . ?
C14 C15 C16 120.3(2) . . ?
C14 C15 H15 119.9 . . ?
C16 C15 H15 119.9 . . ?
C15 C16 C11 119.6(2) . . ?
C15 C16 H16 120.2 . . ?
C11 C16 H16 120.2 . . ?
C18 C17 C22 120.1(2) . . ?
C18 C17 P 120.81(18) . . ?
C22 C17 P 118.96(18) . . ?
C19 C18 C17 120.0(2) . . ?
C19 C18 H18 120.0 . . ?
C17 C18 H18 120.0 . . ?
C18 C19 C20 120.3(2) . . ?
C18 C19 H19 119.9 . . ?
C20 C19 H19 119.9 . . ?
C21 C20 C19 119.9(2) . . ?
C21 C20 H20 120.1 . . ?
C19 C20 H20 120.1 . . ?
C20 C21 C22 120.5(2) . . ?
C20 C21 H21 119.8 . . ?
C22 C21 H21 119.8 . . ?
C21 C22 C17 119.3(2) . . ?
C21 C22 H22 120.4 . . ?
C17 C22 H22 120.4 . . ?
N1 C23 N2 118.7(2) . . ?
N1 C23 N3 122.4(2) . . ?
N2 C23 N3 118.9(2) . . ?
N2 C24 C25 109.95(19) . . ?
N2 C24 C29 109.05(19) . . ?
C25 C24 C29 111.7(2) . . ?
N2 C24 H24 108.7 . . ?
C25 C24 H24 108.7 . . ?
C29 C24 H24 108.7 . . ?
C24 C25 C26 110.5(2) . . ?
C24 C25 H25A 109.5 . . ?
C26 C25 H25A 109.5 . . ?
C24 C25 H25B 109.5 . . ?
C26 C25 H25B 109.5 . . ?
H25A C25 H25B 108.1 . . ?
C27 C26 C25 111.2(2) . . ?
C27 C26 H26A 109.4 . . ?
C25 C26 H26A 109.4 . . ?
C27 C26 H26B 109.4 . . ?
C25 C26 H26B 109.4 . . ?
H26A C26 H26B 108.0 . . ?
C28 C27 C26 110.9(2) . . ?
C28 C27 H27A 109.5 . . ?
C26 C27 H27A 109.5 . . ?
C28 C27 H27B 109.5 . . ?
C26 C27 H27B 109.5 . . ?
H27A C27 H27B 108.0 . . ?
C27 C28 C29 111.6(2) . . ?
C27 C28 H28A 109.3 . . ?
C29 C28 H28A 109.3 . . ?
C27 C28 H28B 109.3 . . ?
C29 C28 H28B 109.3 . . ?
H28A C28 H28B 108.0 . . ?
C24 C29 C28 110.9(2) . . ?
C24 C29 H29A 109.5 . . ?
C28 C29 H29A 109.5 . . ?
C24 C29 H29B 109.5 . . ?
C28 C29 H29B 109.5 . . ?
H29A C29 H29B 108.1 . . ?
N3 C30 C35 112.10(19) . . ?
N3 C30 C31 109.0(2) . . ?
C35 C30 C31 110.9(2) . . ?
N3 C30 H30 108.2 . . ?
C35 C30 H30 108.2 . . ?
C31 C30 H30 108.2 . . ?
C30 C31 C32 110.0(2) . . ?
C30 C31 H31A 109.7 . . ?
C32 C31 H31A 109.7 . . ?
C30 C31 H31B 109.7 . . ?
C32 C31 H31B 109.7 . . ?
H31A C31 H31B 108.2 . . ?
C33 C32 C31 111.6(2) . . ?
C33 C32 H32A 109.3 . . ?
C31 C32 H32A 109.3 . . ?
C33 C32 H32B 109.3 . . ?
C31 C32 H32B 109.3 . . ?
H32A C32 H32B 108.0 . . ?
C32 C33 C34 110.8(2) . . ?
C32 C33 H33A 109.5 . . ?
C34 C33 H33A 109.5 . . ?
C32 C33 H33B 109.5 . . ?
C34 C33 H33B 109.5 . . ?
H33A C33 H33B 108.1 . . ?
C35 C34 C33 110.6(2) . . ?
C35 C34 H34A 109.5 . . ?
C33 C34 H34A 109.5 . . ?
C35 C34 H34B 109.5 . . ?
C33 C34 H34B 109.5 . . ?
H34A C34 H34B 108.1 . . ?
C30 C35 C34 110.6(2) . . ?
C30 C35 H35A 109.5 . . ?
C34 C35 H35A 109.5 . . ?
C30 C35 H35B 109.5 . . ?
C34 C35 H35B 109.5 . . ?
H35A C35 H35B 108.1 . . ?
F1 Sb F4 90.58(9) . . ?
F1 Sb F5 91.17(9) . . ?
F4 Sb F5 89.82(7) . . ?
F1 Sb F6 178.97(11) . . ?
F4 Sb F6 89.66(10) . . ?
F5 Sb F6 89.83(10) . . ?
F1 Sb F2 89.92(10) . . ?
F4 Sb F2 179.30(9) . . ?
F5 Sb F2 89.68(8) . . ?
F6 Sb F2 89.85(10) . . ?
F1 Sb F3 89.68(10) . . ?
F4 Sb F3 90.28(8) . . ?
F5 Sb F3 179.15(10) . . ?
F6 Sb F3 89.33(11) . . ?
F2 Sb F3 90.22(8) . . ?

loop_
_geom_bond_atom_site_label_1
_geom_bond_atom_site_label_2
_geom_bond_distance
_geom_bond_site_symmetry_2
_geom_bond_publ_flag
Pd N1 2.0511(17) . ?
Pd P 2.1822(5) . ?
Pd Cl 2.3353(6) . ?
Pd C6 2.5419(19) . ?
Pd Fe 2.7956(3) . ?
Fe C9 2.047(2) . ?
Fe C8 2.050(2) . ?
Fe C4 2.066(2) . ?
Fe C3 2.069(2) . ?
Fe C7 2.081(2) . ?
Fe C2 2.084(2) . ?
Fe C10 2.089(2) . ?
Fe C5 2.096(2) . ?
Fe C1 2.1269(19) . ?
Fe C6 2.151(2) . ?
P C1 1.772(2) . ?
P C17 1.802(2) . ?
P C11 1.803(2) . ?
N1 C23 1.323(3) . ?
N1 C6 1.388(3) . ?
N2 C23 1.344(3) . ?
N2 C24 1.479(3) . ?
N2 H2N 0.8788 . ?
N3 C23 1.365(3) . ?
N3 C30 1.478(3) . ?
N3 H3N 0.8573 . ?
C1 C5 1.433(3) . ?
C1 C2 1.439(3) . ?
C2 C3 1.412(3) . ?
C2 H2 0.9500 . ?
C3 C4 1.430(4) . ?
C3 H3 0.9500 . ?
C4 C5 1.417(3) . ?
C4 H4 0.9500 . ?
C5 H5 0.9500 . ?
C6 C7 1.434(3) . ?
C6 C10 1.439(3) . ?
C7 C8 1.414(4) . ?
C7 H7 0.9500 . ?
C8 C9 1.422(4) . ?
C8 H8 0.9500 . ?
C9 C10 1.416(4) . ?
C9 H9 0.9500 . ?
C10 H10 0.9500 . ?
C11 C16 1.394(3) . ?
C11 C12 1.394(3) . ?
C12 C13 1.388(3) . ?
C12 H12 0.9500 . ?
C13 C14 1.391(4) . ?
C13 H13 0.9500 . ?
C14 C15 1.381(4) . ?
C14 H14 0.9500 . ?
C15 C16 1.386(3) . ?
C15 H15 0.9500 . ?
C16 H16 0.9500 . ?
C17 C18 1.391(3) . ?
C17 C22 1.396(3) . ?
C18 C19 1.385(3) . ?
C18 H18 0.9500 . ?
C19 C20 1.388(4) . ?
C19 H19 0.9500 . ?
C20 C21 1.385(4) . ?
C20 H20 0.9500 . ?
C21 C22 1.395(3) . ?
C21 H21 0.9500 . ?
C22 H22 0.9500 . ?
C24 C25 1.519(3) . ?
C24 C29 1.527(3) . ?
C24 H24 1.0000 . ?
C25 C26 1.531(3) . ?
C25 H25A 0.9900 . ?
C25 H25B 0.9900 . ?
C26 C27 1.520(4) . ?
C26 H26A 0.9900 . ?
C26 H26B 0.9900 . ?
C27 C28 1.510(4) . ?
C27 H27A 0.9900 . ?
C27 H27B 0.9900 . ?
C28 C29 1.527(3) . ?
C28 H28A 0.9900 . ?
C28 H28B 0.9900 . ?
C29 H29A 0.9900 . ?
C29 H29B 0.9900 . ?
C30 C35 1.525(4) . ?
C30 C31 1.526(3) . ?
C30 H30 1.0000 . ?
C31 C32 1.529(4) . ?
C31 H31A 0.9900 . ?
C31 H31B 0.9900 . ?
C32 C33 1.522(4) . ?
C32 H32A 0.9900 . ?
C32 H32B 0.9900 . ?
C33 C34 1.534(4) . ?
C33 H33A 0.9900 . ?
C33 H33B 0.9900 . ?
C34 C35 1.525(4) . ?
C34 H34A 0.9900 . ?
C34 H34B 0.9900 . ?
C35 H35A 0.9900 . ?
C35 H35B 0.9900 . ?
Sb F1 1.8606(17) . ?
Sb F4 1.8632(14) . ?
Sb F5 1.8650(15) . ?
Sb F6 1.8690(18) . ?
Sb F2 1.8709(16) . ?
Sb F3 1.8753(16) . ?
